data_4104948
loop_
_publ_author_name
'Marthe T. C. Walvoort'
'Gerrit Lodder'
'Jaroslaw Mazurek'
'Herman S. Overkleeft'
'Jeroen D. C. Cod\'ee'
'Gijsbert A. van der Marel'

_publ_contact_author_address
;
Avantium Technologies B.V.
Zekeringstraat 29
1014 BV Amsterdam
The Netherlands
;
_publ_contact_author_email ' jaroslaw.mazurek@avantium.com '
_publ_contact_author_name ' Jaroslaw Mazurek'
_publ_section_title
;
 Equatorial Anomeric Triflates from Mannuronic Acid Esters
;
_journal_name_full 'Journal of the American Chemical Society'
_journal_page_first 12080
_journal_page_last 12081
_journal_paper_doi 10.1021/ja905008p
_journal_volume 131
_journal_year 2009
_chemical_absolute_configuration rm
_chemical_formula_moiety 'C16 H17 N3 O7'
_chemical_formula_sum 'C16 H17 N3 O7'
_chemical_formula_weight 363.33
_chemical_name_systematic
;
Methyl 4-O-acetyl-2-azido-3-O-benzyl-2-deoxy--
1-lactone-D-mannopyranosyluronate
;
_space_group_IT_number 4
_symmetry_cell_setting monoclinic
_symmetry_space_group_name_Hall 'P 2yb'
_symmetry_space_group_name_H-M 'P 1 21 1'
_atom_sites_solution_hydrogens geom
_atom_sites_solution_primary direct
_atom_sites_solution_secondary difmap
_audit_creation_method SHELXL-97
_cell_angle_alpha 90.00
_cell_angle_beta 115.766(7)
_cell_angle_gamma 90.00
_cell_formula_units_Z 2
_cell_length_a 10.989(2)
_cell_length_b 7.718(2)
_cell_length_c 11.376(3)
_cell_measurement_reflns_used 3699
_cell_measurement_temperature 300(2)
_cell_measurement_theta_max 27.485
_cell_measurement_theta_min 0.998
_cell_volume 868.9(4)
_computing_cell_refinement 'HKL Scalepack (Otwinowski & Minor 1997)'
_computing_data_collection KappaCCD
_computing_data_reduction
;
'Denzo and Scalepak (Otwinowski & Minor, 1997)'
;
_computing_structure_refinement 'SHELXL-97 (Sheldrick, 1997)'
_computing_structure_solution 'SHELXS-97 (Sheldrick, 1990)'
_diffrn_ambient_temperature 300(2)
_diffrn_measured_fraction_theta_full 0.996
_diffrn_measured_fraction_theta_max 0.996
_diffrn_measurement_device KappaCCD
_diffrn_measurement_method CCD
_diffrn_orient_matrix_type X=UH
_diffrn_orient_matrix_UB_11 -0.04619
_diffrn_orient_matrix_UB_12 0.06722
_diffrn_orient_matrix_UB_13 -0.05964
_diffrn_orient_matrix_UB_21 -0.09445
_diffrn_orient_matrix_UB_22 0.01296
_diffrn_orient_matrix_UB_23 0.08775
_diffrn_orient_matrix_UB_31 0.02540
_diffrn_orient_matrix_UB_32 0.09327
_diffrn_orient_matrix_UB_33 0.01357
_diffrn_radiation_monochromator graphite
_diffrn_radiation_source 'fine-focus sealed tube'
_diffrn_radiation_type MoK\a
_diffrn_radiation_wavelength_id all
_diffrn_reflns_av_R_equivalents 0.0193
_diffrn_reflns_av_sigmaI/netI 0.0214
_diffrn_reflns_limit_h_max 13
_diffrn_reflns_limit_h_min -14
_diffrn_reflns_limit_k_max 10
_diffrn_reflns_limit_k_min -10
_diffrn_reflns_limit_l_max 14
_diffrn_reflns_limit_l_min -14
_diffrn_reflns_number 7234
_diffrn_reflns_theta_full 27.47
_diffrn_reflns_theta_max 27.47
_diffrn_reflns_theta_min 3.30
_exptl_absorpt_coefficient_mu 0.111
_exptl_absorpt_correction_type none
_exptl_crystal_colour colourless
_exptl_crystal_density_diffrn 1.389
_exptl_crystal_description block
_exptl_crystal_F_000 380
_exptl_crystal_size_max 0.45
_exptl_crystal_size_mid 0.35
_exptl_crystal_size_min 0.20
_refine_diff_density_max 0.140
_refine_diff_density_min -0.115
_refine_diff_density_rms 0.029
_refine_ls_extinction_coef 0.101(7)
_refine_ls_extinction_expression Fc^*^=kFc[1+0.001xFc^2^\l^3^/sin(2\q)]^-1/4^
_refine_ls_extinction_method SHELXL
_refine_ls_goodness_of_fit_ref 1.042
_refine_ls_hydrogen_treatment noref
_refine_ls_matrix_type full
_refine_ls_number_parameters 237
_refine_ls_number_reflns 2131
_refine_ls_number_restraints 1
_refine_ls_restrained_S_all 1.041
_refine_ls_R_factor_all 0.0419
_refine_ls_R_factor_gt 0.0338
_refine_ls_shift/su_max 0.001
_refine_ls_shift/su_mean 0.000
_refine_ls_structure_factor_coef Fsqd
_refine_ls_weighting_details 'calc w=1/[\s^2^(Fo^2^)+(0.0538P)^2^+0.0651P] where P=(Fo^2^+2Fc^2^)/3'
_refine_ls_weighting_scheme calc
_refine_ls_wR_factor_gt 0.0861
_refine_ls_wR_factor_ref 0.0909
_reflns_number_gt 1839
_reflns_number_total 2131
_reflns_threshold_expression >2sigma(I)
_cod_data_source_file ja905008p_si_003.cif
_cod_data_source_block I_at_300K
_cod_original_sg_symbol_H-M 'P 21 '
_cod_database_code 4104948

loop_
_symmetry_equiv_pos_as_xyz
'x, y, z'
'-x, y+1/2, -z'

loop_
_atom_site_label
_atom_site_type_symbol
_atom_site_fract_x
_atom_site_fract_y
_atom_site_fract_z
_atom_site_U_iso_or_equiv
_atom_site_adp_type
_atom_site_occupancy
_atom_site_symmetry_multiplicity
_atom_site_calc_flag
_atom_site_refinement_flags
O1 O 0.86648(16) 0.0325(2) 0.32939(16) 0.0598(4) Uani 1 1 d .
C2 C 0.83629(19) 0.1170(3) 0.40149(19) 0.0460(5) Uani 1 1 d .
C3 C 0.9012(2) 0.2927(3) 0.4545(2) 0.0485(5) Uani 1 1 d .
H3 H 0.9884 0.2727 0.5297 0.058 Uiso 1 1 calc R
N4 N 0.9252(2) 0.3935(3) 0.3564(2) 0.0666(6) Uani 1 1 d .
N5 N 1.0096(2) 0.3389(3) 0.3243(2) 0.0660(6) Uani 1 1 d .
N6 N 1.0891(4) 0.3111(4) 0.2875(4) 0.1026(10) Uani 1 1 d .
C7 C 0.81535(19) 0.4044(3) 0.4980(2) 0.0463(5) Uani 1 1 d .
H7 H 0.8643 0.5092 0.5420 0.056 Uiso 1 1 calc R
O8 O 0.69357(14) 0.4473(2) 0.38836(15) 0.0531(4) Uani 1 1 d .
C9 C 0.6776(2) 0.6241(3) 0.3467(2) 0.0556(5) Uani 1 1 d .
H9A H 0.7562 0.6629 0.3360 0.067 Uiso 1 1 calc R
H9B H 0.6666 0.6978 0.4104 0.067 Uiso 1 1 calc R
C10 C 0.5536(2) 0.6307(3) 0.2186(2) 0.0487(5) Uani 1 1 d .
C11 C 0.5503(3) 0.5437(4) 0.1106(2) 0.0662(6) Uani 1 1 d .
H11 H 0.6260 0.4829 0.1169 0.079 Uiso 1 1 calc R
C12 C 0.4349(3) 0.5469(5) -0.0063(3) 0.0786(8) Uani 1 1 d .
H12 H 0.4336 0.4887 -0.0784 0.094 Uiso 1 1 calc R
C13 C 0.3225(3) 0.6351(5) -0.0169(2) 0.0764(8) Uani 1 1 d .
H13 H 0.2442 0.6343 -0.0951 0.092 Uiso 1 1 calc R
C14 C 0.3263(3) 0.7249(5) 0.0892(3) 0.0731(7) Uani 1 1 d .
H14 H 0.2513 0.7880 0.0820 0.088 Uiso 1 1 calc R
C15 C 0.4410(2) 0.7217(4) 0.2063(2) 0.0587(6) Uani 1 1 d .
H15 H 0.4422 0.7816 0.2778 0.070 Uiso 1 1 calc R
C16 C 0.77505(19) 0.2985(3) 0.58803(19) 0.0459(5) Uani 1 1 d .
H16 H 0.7246 0.3704 0.6227 0.055 Uiso 1 1 calc R
O17 O 0.89482(16) 0.2288(2) 0.69342(14) 0.0555(4) Uani 1 1 d .
C18 C 0.9510(2) 0.3207(4) 0.8066(2) 0.0562(6) Uani 1 1 d .
O19 O 0.9023(2) 0.4511(3) 0.82146(18) 0.0815(6) Uani 1 1 d .
C20 C 1.0748(3) 0.2362(6) 0.9022(3) 0.0892(10) Uani 1 1 d .
H20A H 1.1219 0.1833 0.8575 0.134 Uiso 1 1 calc R
H20B H 1.0512 0.1490 0.9489 0.134 Uiso 1 1 calc R
H20C H 1.1321 0.3211 0.9626 0.134 Uiso 1 1 calc R
C21 C 0.69045(19) 0.1452(3) 0.5143(2) 0.0467(5) Uani 1 1 d .
H21 H 0.6834 0.0674 0.5791 0.056 Uiso 1 1 calc R
C22 C 0.5470(2) 0.2032(3) 0.4235(2) 0.0493(5) Uani 1 1 d .
O23 O 0.48053(16) 0.2848(3) 0.46373(15) 0.0681(5) Uani 1 1 d .
O24 O 0.50678(14) 0.1469(2) 0.30282(14) 0.0552(4) Uani 1 1 d .
C25 C 0.3733(2) 0.2042(4) 0.2100(2) 0.0698(7) Uani 1 1 d .
H25A H 0.3529 0.1566 0.1255 0.105 Uiso 1 1 calc R
H25B H 0.3716 0.3284 0.2051 0.105 Uiso 1 1 calc R
H25C H 0.3072 0.1653 0.2382 0.105 Uiso 1 1 calc R
O26 O 0.75217(14) 0.0471(2) 0.44620(15) 0.0508(4) Uani 1 1 d .

loop_
_atom_site_aniso_label
_atom_site_aniso_U_11
_atom_site_aniso_U_22
_atom_site_aniso_U_33
_atom_site_aniso_U_23
_atom_site_aniso_U_13
_atom_site_aniso_U_12
O1 0.0611(9) 0.0600(10) 0.0560(9) -0.0071(8) 0.0233(7) 0.0071(8)
C2 0.0406(9) 0.0444(11) 0.0442(10) 0.0019(9) 0.0103(8) 0.0047(9)
C3 0.0422(10) 0.0460(11) 0.0526(11) 0.0013(9) 0.0162(9) -0.0024(9)
N4 0.0671(12) 0.0579(12) 0.0877(15) 0.0157(11) 0.0457(12) 0.0085(10)
N5 0.0796(14) 0.0499(11) 0.0809(14) -0.0023(11) 0.0464(12) -0.0041(11)
N6 0.127(2) 0.0788(19) 0.144(3) -0.0072(19) 0.098(2) 0.0004(19)
C7 0.0396(9) 0.0401(10) 0.0503(11) -0.0024(9) 0.0114(9) -0.0017(8)
O8 0.0459(7) 0.0383(7) 0.0575(8) 0.0071(6) 0.0062(6) -0.0041(6)
C9 0.0568(12) 0.0397(11) 0.0620(13) 0.0029(10) 0.0182(10) -0.0011(10)
C10 0.0585(11) 0.0383(10) 0.0505(10) 0.0047(9) 0.0247(9) 0.0027(9)
C11 0.0808(16) 0.0590(14) 0.0662(15) -0.0059(13) 0.0388(13) 0.0050(14)
C12 0.111(2) 0.0760(18) 0.0496(13) -0.0101(13) 0.0351(15) -0.0065(19)
C13 0.0809(17) 0.0781(18) 0.0519(13) 0.0062(14) 0.0120(13) -0.0023(17)
C14 0.0643(14) 0.0819(19) 0.0653(15) 0.0084(15) 0.0208(12) 0.0147(14)
C15 0.0662(14) 0.0591(14) 0.0516(12) 0.0030(11) 0.0262(11) 0.0099(12)
C16 0.0398(9) 0.0486(11) 0.0421(9) -0.0010(9) 0.0112(8) 0.0054(9)
O17 0.0501(8) 0.0560(9) 0.0453(8) 0.0003(7) 0.0067(6) 0.0094(7)
C18 0.0580(12) 0.0601(14) 0.0433(11) -0.0013(10) 0.0154(9) -0.0061(11)
O19 0.0855(13) 0.0784(13) 0.0626(10) -0.0201(10) 0.0154(9) 0.0073(11)
C20 0.0749(18) 0.101(2) 0.0566(15) 0.0045(17) -0.0038(13) 0.0076(18)
C21 0.0454(10) 0.0458(11) 0.0483(10) 0.0020(9) 0.0196(8) -0.0006(9)
C22 0.0443(10) 0.0511(12) 0.0517(11) 0.0024(10) 0.0201(9) -0.0042(9)
O23 0.0519(9) 0.0913(14) 0.0630(10) -0.0005(10) 0.0268(9) 0.0119(9)
O24 0.0456(7) 0.0583(9) 0.0520(8) -0.0050(7) 0.0122(6) -0.0033(7)
C25 0.0464(12) 0.0810(18) 0.0613(14) 0.0004(13) 0.0042(10) -0.0034(13)
O26 0.0484(7) 0.0395(7) 0.0638(9) -0.0038(7) 0.0238(7) -0.0017(7)

loop_
_atom_type_symbol
_atom_type_description
_atom_type_scat_dispersion_real
_atom_type_scat_dispersion_imag
_atom_type_scat_source
C C 0.0033 0.0016 'International Tables Vol C Tables 4.2.6.8 and 6.1.1.4'
H H 0.0000 0.0000 'International Tables Vol C Tables 4.2.6.8 and 6.1.1.4'
N N 0.0061 0.0033 'International Tables Vol C Tables 4.2.6.8 and 6.1.1.4'
O O 0.0106 0.0060 'International Tables Vol C Tables 4.2.6.8 and 6.1.1.4'

loop_
_diffrn_radiation_wavelength
0.71073

loop_
_geom_angle_atom_site_label_1
_geom_angle_atom_site_label_2
_geom_angle_atom_site_label_3
_geom_angle
O1 C2 O26 118.6(2)
O1 C2 C3 122.01(19)
O26 C2 C3 119.09(18)
N4 C3 C7 106.78(18)
N4 C3 C2 112.10(18)
C7 C3 C2 112.58(16)
N4 C3 H3 108.4
C7 C3 H3 108.4
C2 C3 H3 108.4
N5 N4 C3 117.2(2)
N6 N5 N4 170.1(3)
O8 C7 C3 109.28(17)
O8 C7 C16 106.19(15)
C3 C7 C16 108.67(17)
O8 C7 H7 110.9
C3 C7 H7 110.9
C16 C7 H7 110.9
C7 O8 C9 116.59(16)
O8 C9 C10 106.44(18)
O8 C9 H9A 110.4
C10 C9 H9A 110.4
O8 C9 H9B 110.4
C10 C9 H9B 110.4
H9A C9 H9B 108.6
C15 C10 C11 118.8(2)
C15 C10 C9 120.8(2)
C11 C10 C9 120.4(2)
C12 C11 C10 120.2(2)
C12 C11 H11 119.9
C10 C11 H11 119.9
C13 C12 C11 120.6(3)
C13 C12 H12 119.7
C11 C12 H12 119.7
C12 C13 C14 119.4(2)
C12 C13 H13 120.3
C14 C13 H13 120.3
C13 C14 C15 120.3(3)
C13 C14 H14 119.9
C15 C14 H14 119.9
C10 C15 C14 120.7(2)
C10 C15 H15 119.6
C14 C15 H15 119.6
O17 C16 C21 106.72(17)
O17 C16 C7 109.42(16)
C21 C16 C7 109.63(16)
O17 C16 H16 110.3
C21 C16 H16 110.3
C7 C16 H16 110.3
C18 O17 C16 117.77(18)
O19 C18 O17 122.0(2)
O19 C18 C20 126.8(2)
O17 C18 C20 111.2(2)
C18 C20 H20A 109.5
C18 C20 H20B 109.5
H20A C20 H20B 109.5
C18 C20 H20C 109.5
H20A C20 H20C 109.5
H20B C20 H20C 109.5
O26 C21 C16 112.84(16)
O26 C21 C22 112.20(16)
C16 C21 C22 110.50(18)
O26 C21 H21 107.0
C16 C21 H21 107.0
C22 C21 H21 107.0
O23 C22 O24 126.0(2)
O23 C22 C21 121.2(2)
O24 C22 C21 112.76(19)
C22 O24 C25 115.54(19)
O24 C25 H25A 109.5
O24 C25 H25B 109.5
H25A C25 H25B 109.5
O24 C25 H25C 109.5
H25A C25 H25C 109.5
H25B C25 H25C 109.5
C2 O26 C21 123.48(17)

loop_
_geom_bond_atom_site_label_1
_geom_bond_atom_site_label_2
_geom_bond_distance
O1 C2 1.202(3)
C2 O26 1.346(3)
C2 C3 1.528(3)
C3 N4 1.474(3)
C3 C7 1.512(3)
C3 H3 0.9800
N4 N5 1.211(3)
N5 N6 1.141(3)
C7 O8 1.416(2)
C7 C16 1.519(3)
C7 H7 0.9800
O8 C9 1.430(3)
C9 C10 1.502(3)
C9 H9A 0.9700
C9 H9B 0.9700
C10 C15 1.376(3)
C10 C11 1.386(3)
C11 C12 1.383(4)
C11 H11 0.9300
C12 C13 1.369(4)
C12 H12 0.9300
C13 C14 1.377(4)
C13 H13 0.9300
C14 C15 1.380(4)
C14 H14 0.9300
C15 H15 0.9300
C16 O17 1.445(2)
C16 C21 1.513(3)
C16 H16 0.9800
O17 C18 1.360(3)
C18 O19 1.186(4)
C18 C20 1.475(4)
C20 H20A 0.9600
C20 H20B 0.9600
C20 H20C 0.9600
C21 O26 1.445(3)
C21 C22 1.529(3)
C21 H21 0.9800
C22 O23 1.196(3)
C22 O24 1.319(3)
O24 C25 1.454(3)
C25 H25A 0.9600
C25 H25B 0.9600
C25 H25C 0.9600
